data_7222257
loop_
_publ_author_name
'Islam, Kobirul'
'Sidick Basha, R.'
'Dar, Ajaz A.'
'Das, Deb K.'
'Khan, Abu T.'

_publ_section_title
;
 A direct approach for the expedient synthesis of unsymmetrical ethers by
 employing bromodimethylsulfonium bromide (BDMS) mediated C--S bond
 cleavage of naphthalene-2-ol sulfides
;
_journal_issue 97
_journal_name_full 'RSC Adv.'
_journal_page_first 79759
_journal_paper_doi 10.1039/C5RA14563E
_journal_volume 5
_journal_year 2015
_chemical_absolute_configuration syn
_chemical_compound_source synthesized
_chemical_formula_moiety 'C17 H14 O2'
_chemical_formula_sum 'C17 H14 O2'
_chemical_formula_weight 250.28
_chemical_name_common 3a
_space_group_IT_number 14
_symmetry_cell_setting monoclinic
_symmetry_Int_Tables_number 14
_symmetry_space_group_name_Hall '-P 2ybc'
_symmetry_space_group_name_H-M 'P 1 21/c 1'
_atom_sites_solution_hydrogens geom
_atom_sites_solution_primary direct
_atom_sites_solution_secondary difmap
_audit_creation_method SHELXL-97
_audit_update_record
;
2012-12-01 deposited with the CCDC.
2015-09-09 downloaded from the CCDC.
;
_cell_angle_alpha 90.00
_cell_angle_beta 96.613(7)
_cell_angle_gamma 90.00
_cell_formula_units_Z 4
_cell_length_a 4.7273(6)
_cell_length_b 13.5885(16)
_cell_length_c 20.003(3)
_cell_measurement_reflns_used 3250
_cell_measurement_temperature 298(2)
_cell_measurement_theta_max 0.00
_cell_measurement_theta_min 0.00
_cell_volume 1276.4(3)
_computing_cell_refinement 'Bruker SMART'
_computing_data_collection 'Bruker SMART'
_computing_data_reduction 'Bruker SAINT'
_computing_molecular_graphics 'Bruker SHELXTL'
_computing_publication_material 'Bruker SHELXTL'
_computing_structure_refinement 'Bruker SHELXTL'
_computing_structure_solution 'Bruker SHELXTL'
_diffrn_ambient_temperature 298(2)
_diffrn_measured_fraction_theta_full 0.831
_diffrn_measured_fraction_theta_max 0.831
_diffrn_measurement_device_type 'CCD area detector'
_diffrn_measurement_method 'phi and omega scans'
_diffrn_radiation_monochromator graphite
_diffrn_radiation_probe x-ray
_diffrn_radiation_type MoK\a
_diffrn_radiation_wavelength 0.71073
_diffrn_reflns_av_R_equivalents 0.0368
_diffrn_reflns_av_sigmaI/netI 0.0401
_diffrn_reflns_limit_h_max 6
_diffrn_reflns_limit_h_min -5
_diffrn_reflns_limit_k_max 14
_diffrn_reflns_limit_k_min -16
_diffrn_reflns_limit_l_max 23
_diffrn_reflns_limit_l_min -24
_diffrn_reflns_number 15245
_diffrn_reflns_theta_full 27.76
_diffrn_reflns_theta_max 27.76
_diffrn_reflns_theta_min 1.82
_diffrn_source 'fine-focus sealed tube'
_exptl_absorpt_coefficient_mu 0.084
_exptl_absorpt_process_details multi-scan
_exptl_crystal_colour colourless
_exptl_crystal_density_diffrn 1.302
_exptl_crystal_density_method 'not measured'
_exptl_crystal_description needles
_exptl_crystal_F_000 528
_exptl_crystal_recrystallization_method 'slow evaporation of DCM, Hexane'
_exptl_crystal_size_max 0.25
_exptl_crystal_size_mid 0.18
_exptl_crystal_size_min 0.15
_refine_diff_density_max 0.127
_refine_diff_density_min -0.184
_refine_diff_density_rms 0.040
_refine_ls_extinction_method none
_refine_ls_goodness_of_fit_ref 0.845
_refine_ls_hydrogen_treatment constr
_refine_ls_matrix_type full
_refine_ls_number_parameters 174
_refine_ls_number_reflns 2500
_refine_ls_number_restraints 0
_refine_ls_restrained_S_all 0.845
_refine_ls_R_factor_all 0.0903
_refine_ls_R_factor_gt 0.0458
_refine_ls_shift/su_max 0.000
_refine_ls_shift/su_mean 0.000
_refine_ls_structure_factor_coef Fsqd
_refine_ls_weighting_details 'calc w=1/[\s^2^(Fo^2^)+(0.1000P)^2^+0.0000P] where P=(Fo^2^+2Fc^2^)/3'
_refine_ls_weighting_scheme calc
_refine_ls_wR_factor_gt 0.1169
_refine_ls_wR_factor_ref 0.1452
_reflns_number_gt 1434
_reflns_number_total 2500
_reflns_threshold_expression >2sigma(I)
_cod_data_source_file c5ra14563e2.cif
_cod_data_source_block ki-104-a
_cod_original_sg_symbol_H-M 'P 21/c'
_cod_database_code 7222257

loop_
_symmetry_equiv_pos_as_xyz
'x, y, z'
'-x, y+1/2, -z+1/2'
'-x, -y, -z'
'x, -y-1/2, z-1/2'

loop_
_atom_site_label
_atom_site_type_symbol
_atom_site_fract_x
_atom_site_fract_y
_atom_site_fract_z
_atom_site_U_iso_or_equiv
_atom_site_adp_type
_atom_site_occupancy
_atom_site_symmetry_multiplicity
_atom_site_calc_flag
_atom_site_refinement_flags
O1 O 0.4607(2) 0.59267(9) 0.12918(7) 0.0616(4) Uani 1 1 d .
H1 H 0.5656 0.5708 0.1028 0.092 Uiso 1 1 calc R
O2 O 0.8940(2) 0.59600(9) 0.05821(7) 0.0636(4) Uani 1 1 d .
H2 H 1.0520 0.5854 0.0784 0.095 Uiso 1 1 calc R
C8 C 0.7585(3) 0.73580(12) 0.12326(8) 0.0444(4) Uani 1 1 d .
C17 C 0.8621(3) 0.82580(12) 0.15374(9) 0.0471(5) Uani 1 1 d .
C12 C 0.7699(3) 0.85519(13) 0.21613(9) 0.0525(5) Uani 1 1 d .
C9 C 0.5700(3) 0.68044(13) 0.15573(9) 0.0487(5) Uani 1 1 d .
C10 C 0.4813(4) 0.70953(15) 0.21708(10) 0.0584(5) Uani 1 1 d .
H10 H 0.3561 0.6702 0.2379 0.070 Uiso 1 1 calc R
C1 C 0.6091(4) 0.72209(14) -0.00086(8) 0.0495(5) Uani 1 1 d .
C15 C 1.1488(4) 0.97391(16) 0.15632(11) 0.0693(6) Uani 1 1 d .
H15 H 1.2771 1.0135 0.1368 0.083 Uiso 1 1 calc R
C7 C 0.8411(3) 0.70008(13) 0.05617(8) 0.0503(5) Uani 1 1 d .
H7 H 1.0157 0.7340 0.0472 0.060 Uiso 1 1 calc R
C11 C 0.5774(4) 0.79464(16) 0.24608(10) 0.0618(5) Uani 1 1 d .
H11 H 0.5155 0.8138 0.2866 0.074 Uiso 1 1 calc R
C13 C 0.8703(4) 0.94493(17) 0.24599(10) 0.0709(6) Uani 1 1 d .
H13 H 0.8075 0.9646 0.2863 0.085 Uiso 1 1 calc R
C16 C 1.0559(4) 0.88910(13) 0.12503(10) 0.0555(5) Uani 1 1 d .
H16 H 1.1198 0.8722 0.0843 0.067 Uiso 1 1 calc R
C14 C 1.0559(5) 1.00283(16) 0.21718(13) 0.0749(6) Uani 1 1 d .
H14 H 1.1207 1.0613 0.2377 0.090 Uiso 1 1 calc R
C2 C 0.4729(4) 0.64922(16) -0.03985(10) 0.0668(6) Uani 1 1 d .
H2A H 0.5256 0.5839 -0.0323 0.080 Uiso 1 1 calc R
C6 C 0.5278(4) 0.81850(16) -0.01408(10) 0.0629(6) Uani 1 1 d .
H6 H 0.6177 0.8688 0.0118 0.075 Uiso 1 1 calc R
C5 C 0.3157(4) 0.84131(18) -0.06493(11) 0.0750(6) Uani 1 1 d .
H5 H 0.2654 0.9066 -0.0736 0.090 Uiso 1 1 calc R
C4 C 0.1785(5) 0.7673(2) -0.10288(11) 0.0794(7) Uani 1 1 d .
H4 H 0.0331 0.7821 -0.1368 0.095 Uiso 1 1 calc R
C3 C 0.2572(5) 0.6725(2) -0.09040(10) 0.0816(7) Uani 1 1 d .
H3 H 0.1654 0.6224 -0.1161 0.098 Uiso 1 1 calc R

loop_
_atom_site_aniso_label
_atom_site_aniso_U_11
_atom_site_aniso_U_22
_atom_site_aniso_U_33
_atom_site_aniso_U_23
_atom_site_aniso_U_13
_atom_site_aniso_U_12
O1 0.0536(7) 0.0544(9) 0.0762(10) 0.0026(7) 0.0043(6) -0.0044(6)
O2 0.0544(8) 0.0526(9) 0.0828(10) -0.0075(7) 0.0035(7) 0.0097(6)
C8 0.0348(8) 0.0489(11) 0.0481(10) 0.0031(8) -0.0014(7) 0.0057(7)
C17 0.0365(9) 0.0487(12) 0.0536(11) 0.0010(9) -0.0057(7) 0.0071(7)
C12 0.0484(10) 0.0560(13) 0.0500(11) -0.0032(10) -0.0076(8) 0.0147(9)
C9 0.0406(9) 0.0467(12) 0.0568(12) 0.0063(9) -0.0029(8) 0.0044(8)
C10 0.0515(11) 0.0679(15) 0.0560(12) 0.0160(11) 0.0081(9) 0.0065(9)
C1 0.0442(9) 0.0601(13) 0.0453(11) -0.0020(9) 0.0102(8) -0.0002(8)
C15 0.0519(11) 0.0597(14) 0.0918(17) 0.0027(12) -0.0101(11) -0.0041(9)
C7 0.0427(10) 0.0475(13) 0.0605(12) -0.0022(9) 0.0054(8) 0.0000(8)
C11 0.0586(12) 0.0773(15) 0.0495(12) 0.0036(11) 0.0060(9) 0.0182(10)
C13 0.0724(14) 0.0725(16) 0.0625(14) -0.0154(12) -0.0153(11) 0.0197(12)
C16 0.0455(10) 0.0520(13) 0.0674(12) 0.0016(10) -0.0009(9) -0.0003(8)
C14 0.0709(14) 0.0559(15) 0.0907(17) -0.0175(12) -0.0213(12) 0.0038(11)
C2 0.0740(13) 0.0711(14) 0.0540(12) -0.0071(11) 0.0010(10) -0.0032(11)
C6 0.0535(11) 0.0696(16) 0.0644(13) 0.0013(11) 0.0014(10) -0.0022(10)
C5 0.0678(13) 0.0840(18) 0.0718(15) 0.0139(13) 0.0023(12) 0.0087(12)
C4 0.0626(13) 0.119(2) 0.0546(14) 0.0107(14) -0.0025(10) 0.0009(14)
C3 0.0839(16) 0.104(2) 0.0537(14) -0.0112(13) -0.0065(12) -0.0145(14)

loop_
_atom_type_symbol
_atom_type_description
_atom_type_scat_dispersion_real
_atom_type_scat_dispersion_imag
_atom_type_scat_source
C C 0.0033 0.0016 'International Tables Vol C Tables 4.2.6.8 and 6.1.1.4'
H H 0.0000 0.0000 'International Tables Vol C Tables 4.2.6.8 and 6.1.1.4'
O O 0.0106 0.0060 'International Tables Vol C Tables 4.2.6.8 and 6.1.1.4'

loop_
_geom_angle_atom_site_label_1
_geom_angle_atom_site_label_2
_geom_angle_atom_site_label_3
_geom_angle
C9 C8 C17 118.23(16)
C9 C8 C7 119.05(16)
C17 C8 C7 122.70(14)
C16 C17 C12 117.35(17)
C16 C17 C8 123.36(16)
C12 C17 C8 119.29(15)
C11 C12 C13 121.65(19)
C11 C12 C17 119.06(18)
C13 C12 C17 119.28(17)
O1 C9 C8 121.43(16)
O1 C9 C10 116.39(16)
C8 C9 C10 122.17(18)
C11 C10 C9 119.96(17)
C2 C1 C6 118.23(18)
C2 C1 C7 122.35(17)
C6 C1 C7 119.42(17)
C16 C15 C14 121.5(2)
O2 C7 C1 108.89(14)
O2 C7 C8 110.56(14)
C1 C7 C8 111.33(13)
C10 C11 C12 121.28(17)
C14 C13 C12 121.51(19)
C15 C16 C17 120.98(18)
C13 C14 C15 119.4(2)
C1 C2 C3 120.4(2)
C5 C6 C1 121.1(2)
C4 C5 C6 119.9(2)
C3 C4 C5 119.4(2)
C4 C3 C2 121.0(2)

loop_
_geom_bond_atom_site_label_1
_geom_bond_atom_site_label_2
_geom_bond_distance
O1 C9 1.381(2)
O2 C7 1.436(2)
C8 C9 1.384(2)
C8 C17 1.428(2)
C8 C7 1.520(2)
C17 C16 1.425(2)
C17 C12 1.426(2)
C12 C11 1.411(2)
C12 C13 1.416(3)
C9 C10 1.399(3)
C10 C11 1.349(3)
C1 C2 1.374(3)
C1 C6 1.382(2)
C1 C7 1.518(2)
C15 C16 1.360(2)
C15 C14 1.397(3)
C13 C14 1.355(3)
C2 C3 1.387(3)
C6 C5 1.379(3)
C5 C4 1.377(3)
C4 C3 1.355(3)
